data_7109985
loop_
_publ_author_name
'Yi-Hua Zhang'
'Xia Li'
'Shuang Song'

_publ_section_title
;
 White light emission based on a single component Sm(III) framework and a
 two component Eu(III)-doped Gd(III) framework constructed from
 2,2'-diphenyl dicarboxylate and 1H-imidazo[4,5-f][1,10]-phenanthroline
;
_journal_name_full Chem.Commun.
_journal_page_first 10397
_journal_paper_doi 10.1039/c3cc46397d
_journal_volume 49
_journal_year 2013
_chemical_formula_sum 'C34 H22 Eu N4 O7'
_chemical_formula_weight 750.52
_chemical_name_systematic
; 
 ? 
;
_space_group_IT_number 15
_symmetry_cell_setting monoclinic
_symmetry_space_group_name_Hall '-C 2yc'
_symmetry_space_group_name_H-M 'C 1 2/c 1'
_atom_sites_solution_hydrogens geom
_atom_sites_solution_primary direct
_atom_sites_solution_secondary difmap
_audit_creation_method SHELXL-97
_cell_angle_alpha 90.00
_cell_angle_beta 97.7670(10)
_cell_angle_gamma 90.00
_cell_formula_units_Z 8
_cell_length_a 24.8251(13)
_cell_length_b 15.1782(8)
_cell_length_c 15.1878(9)
_cell_measurement_reflns_used 3028
_cell_measurement_temperature 296(2)
_cell_measurement_theta_max 23.1415
_cell_measurement_theta_min 2.6765
_cell_volume 5670.3(5)
_computing_cell_refinement 'Bruker SAINT'
_computing_data_collection 'Bruker APEX2'
_computing_data_reduction 'Bruker SAINT'
_computing_molecular_graphics 'Bruker SHELXTL'
_computing_publication_material 'Bruker SHELXTL'
_computing_structure_refinement 'SHELXL-97 (Sheldrick, 1997)'
_computing_structure_solution 'SHELXS-97 (Sheldrick, 1990)'
_diffrn_ambient_temperature 296(2)
_diffrn_measured_fraction_theta_full 1.000
_diffrn_measured_fraction_theta_max 1.000
_diffrn_measurement_device_type 'Bruker APEX-II CCD'
_diffrn_measurement_method '\f and \w scans'
_diffrn_radiation_monochromator graphite
_diffrn_radiation_source 'fine-focus sealed tube'
_diffrn_radiation_type MoK\a
_diffrn_radiation_wavelength 0.71073
_diffrn_reflns_av_R_equivalents 0.0433
_diffrn_reflns_av_sigmaI/netI 0.0513
_diffrn_reflns_limit_h_max 21
_diffrn_reflns_limit_h_min -29
_diffrn_reflns_limit_k_max 18
_diffrn_reflns_limit_k_min -17
_diffrn_reflns_limit_l_max 16
_diffrn_reflns_limit_l_min -18
_diffrn_reflns_number 13749
_diffrn_reflns_theta_full 25.00
_diffrn_reflns_theta_max 25.00
_diffrn_reflns_theta_min 2.00
_exptl_absorpt_coefficient_mu 2.273
_exptl_absorpt_correction_T_max 0.7456
_exptl_absorpt_correction_T_min 0.5928
_exptl_absorpt_correction_type multi-scan
_exptl_absorpt_process_details SADABS
_exptl_crystal_colour yellow
_exptl_crystal_density_diffrn 1.758
_exptl_crystal_density_method 'not measured'
_exptl_crystal_description block
_exptl_crystal_F_000 2984
_exptl_crystal_size_max 0.16
_exptl_crystal_size_mid 0.09
_exptl_crystal_size_min 0.07
_refine_diff_density_max 2.047
_refine_diff_density_min -0.842
_refine_diff_density_rms 0.103
_refine_ls_extinction_method none
_refine_ls_goodness_of_fit_ref 1.027
_refine_ls_hydrogen_treatment mixed
_refine_ls_matrix_type full
_refine_ls_number_parameters 421
_refine_ls_number_reflns 5003
_refine_ls_number_restraints 2
_refine_ls_restrained_S_all 1.027
_refine_ls_R_factor_all 0.0516
_refine_ls_R_factor_gt 0.0351
_refine_ls_shift/su_max 0.001
_refine_ls_shift/su_mean 0.000
_refine_ls_structure_factor_coef Fsqd
_refine_ls_weighting_details 'calc w=1/[\s^2^(Fo^2^)+(0.0386P)^2^+5.8203P] where P=(Fo^2^+2Fc^2^)/3'
_refine_ls_weighting_scheme calc
_refine_ls_wR_factor_gt 0.0769
_refine_ls_wR_factor_ref 0.0843
_reflns_number_gt 3889
_reflns_number_total 5003
_reflns_threshold_expression >2sigma(I)
_cod_data_source_file c3cc46397d.txt
_cod_data_source_block 1
_cod_original_sg_symbol_H-M C2/c
_cod_database_code 7109985

loop_
_symmetry_equiv_pos_as_xyz
'x, y, z'
'-x, y, -z+1/2'
'x+1/2, y+1/2, z'
'-x+1/2, y+1/2, -z+1/2'
'-x, -y, -z'
'x, -y, z-1/2'
'-x+1/2, -y+1/2, -z'
'x+1/2, -y+1/2, z-1/2'

loop_
_atom_site_label
_atom_site_type_symbol
_atom_site_fract_x
_atom_site_fract_y
_atom_site_fract_z
_atom_site_U_iso_or_equiv
_atom_site_adp_type
_atom_site_occupancy
_atom_site_symmetry_multiplicity
_atom_site_calc_flag
_atom_site_refinement_flags
Eu1 Eu 0.162131(10) 0.767657(16) 1.022711(15) 0.02583(9) Uani 1 1 d .
O1 O 0.24620(13) 0.6634(2) 0.9973(2) 0.0374(9) Uani 1 1 d .
O2 O 0.16423(14) 0.6098(2) 0.9848(3) 0.0443(10) Uani 1 1 d .
O3 O 0.27045(13) 0.7447(2) 0.8357(2) 0.0327(8) Uani 1 1 d .
O4 O 0.31503(13) 0.6202(2) 0.8629(2) 0.0326(8) Uani 1 1 d .
O5 O 0.11211(14) 0.7082(3) 1.1265(2) 0.0469(10) Uani 1 1 d .
O6 O 0.06010(17) 0.8214(3) 1.1496(3) 0.0630(12) Uani 1 1 d .
O1W O 0.16878(15) 0.7885(3) 0.8679(2) 0.0432(10) Uani 1 1 d D
H1WA H 0.147(2) 0.802(4) 0.823(3) 0.065 Uiso 1 1 d D
H1WB H 0.1995(13) 0.784(4) 0.852(4) 0.065 Uiso 1 1 d D
N1 N 0.06584(16) 0.7367(3) 0.9341(3) 0.0326(10) Uani 1 1 d .
N2 N 0.10091(15) 0.9027(3) 0.9747(3) 0.0276(9) Uani 1 1 d .
N3 N -0.10253(17) 0.8679(3) 0.7740(3) 0.0429(12) Uani 1 1 d .
N4 N -0.07283(16) 1.0054(3) 0.8085(3) 0.0379(11) Uani 1 1 d .
H4 H -0.0726 1.0620 0.8114 0.045 Uiso 1 1 calc R
C1 C 0.0485(2) 0.6545(4) 0.9162(4) 0.0413(13) Uani 1 1 d .
H1A H 0.0708 0.6080 0.9379 0.050 Uiso 1 1 calc R
C2 C -0.0012(2) 0.6354(4) 0.8665(4) 0.0434(14) Uani 1 1 d .
H2A H -0.0116 0.5771 0.8556 0.052 Uiso 1 1 calc R
C3 C -0.0347(2) 0.7019(4) 0.8339(4) 0.0408(14) Uani 1 1 d .
H3A H -0.0678 0.6897 0.7995 0.049 Uiso 1 1 calc R
C4 C -0.0186(2) 0.7892(3) 0.8529(3) 0.0322(12) Uani 1 1 d .
C5 C -0.0506(2) 0.8649(4) 0.8232(3) 0.0337(12) Uani 1 1 d .
C6 C -0.1128(2) 0.9528(5) 0.7690(4) 0.0493(16) Uani 1 1 d .
H6A H -0.1454 0.9751 0.7402 0.059 Uiso 1 1 calc R
C7 C -0.03219(19) 0.9477(4) 0.8435(3) 0.0323(12) Uani 1 1 d .
C8 C 0.0200(2) 0.9672(3) 0.8940(3) 0.0319(12) Uani 1 1 d .
C9 C 0.0398(2) 1.0512(4) 0.9152(3) 0.0381(13) Uani 1 1 d .
H9A H 0.0198 1.1007 0.8949 0.046 Uiso 1 1 calc R
C10 C 0.0892(2) 1.0596(4) 0.9665(4) 0.0389(13) Uani 1 1 d .
H10A H 0.1033 1.1151 0.9815 0.047 Uiso 1 1 calc R
C11 C 0.11804(19) 0.9841(3) 0.9959(3) 0.0306(12) Uani 1 1 d .
H11A H 0.1510 0.9909 1.0323 0.037 Uiso 1 1 calc R
C12 C 0.05149(19) 0.8936(3) 0.9240(3) 0.0276(11) Uani 1 1 d .
C13 C 0.03266(19) 0.8039(4) 0.9037(3) 0.0298(11) Uani 1 1 d .
C14 C 0.2132(2) 0.5996(3) 0.9822(3) 0.0259(11) Uani 1 1 d .
C15 C 0.23560(18) 0.5104(3) 0.9639(3) 0.0246(10) Uani 1 1 d .
C16 C 0.25545(18) 0.4601(3) 1.0371(3) 0.0300(11) Uani 1 1 d .
H16A H 0.2543 0.4825 1.0938 0.036 Uiso 1 1 calc R
C17 C 0.2769(2) 0.3774(3) 1.0277(4) 0.0354(12) Uani 1 1 d .
H17A H 0.2896 0.3440 1.0775 0.042 Uiso 1 1 calc R
C18 C 0.2795(2) 0.3450(3) 0.9439(4) 0.0379(13) Uani 1 1 d .
H18A H 0.2945 0.2897 0.9369 0.046 Uiso 1 1 calc R
C19 C 0.2596(2) 0.3943(3) 0.8698(4) 0.0365(13) Uani 1 1 d .
H19A H 0.2610 0.3714 0.8133 0.044 Uiso 1 1 calc R
C20 C 0.23747(19) 0.4780(3) 0.8786(3) 0.0284(11) Uani 1 1 d .
C21 C 0.21366(18) 0.5265(3) 0.7968(3) 0.0284(11) Uani 1 1 d .
C22 C 0.1728(2) 0.4854(4) 0.7385(4) 0.0404(13) Uani 1 1 d .
H22A H 0.1634 0.4276 0.7499 0.049 Uiso 1 1 calc R
C23 C 0.1461(2) 0.5272(4) 0.6653(4) 0.0444(14) Uani 1 1 d .
H23A H 0.1198 0.4975 0.6269 0.053 Uiso 1 1 calc R
C24 C 0.1586(2) 0.6137(4) 0.6492(3) 0.0423(14) Uani 1 1 d .
H24A H 0.1396 0.6434 0.6011 0.051 Uiso 1 1 calc R
C25 C 0.1986(2) 0.6559(4) 0.7036(3) 0.0345(12) Uani 1 1 d .
H25A H 0.2067 0.7142 0.6920 0.041 Uiso 1 1 calc R
C26 C 0.22775(18) 0.6130(3) 0.7764(3) 0.0274(11) Uani 1 1 d .
C27 C 0.27433(19) 0.6617(3) 0.8278(3) 0.0269(11) Uani 1 1 d .
C28 C 0.0824(2) 0.7502(4) 1.1720(4) 0.0358(13) Uani 1 1 d .
C29 C 0.07487(19) 0.7119(3) 1.2607(3) 0.0276(11) Uani 1 1 d .
C30 C 0.02532(18) 0.6819(3) 1.2833(3) 0.0300(11) Uani 1 1 d .
C31 C 0.0239(2) 0.6468(4) 1.3668(3) 0.0448(15) Uani 1 1 d .
H31A H -0.0088 0.6256 1.3817 0.054 Uiso 1 1 calc R
C32 C 0.0701(2) 0.6425(5) 1.4287(4) 0.0615(19) Uani 1 1 d .
H32A H 0.0682 0.6191 1.4847 0.074 Uiso 1 1 calc R
C33 C 0.1192(2) 0.6732(5) 1.4071(4) 0.0542(17) Uani 1 1 d .
H33A H 0.1504 0.6704 1.4485 0.065 Uiso 1 1 calc R
C34 C 0.1215(2) 0.7078(4) 1.3235(4) 0.0423(14) Uani 1 1 d .
H34A H 0.1543 0.7287 1.3089 0.051 Uiso 1 1 calc R

loop_
_atom_site_aniso_label
_atom_site_aniso_U_11
_atom_site_aniso_U_22
_atom_site_aniso_U_33
_atom_site_aniso_U_23
_atom_site_aniso_U_13
_atom_site_aniso_U_12
Eu1 0.02793(15) 0.02359(15) 0.02532(14) 0.00090(11) 0.00130(10) -0.00062(11)
O1 0.045(2) 0.024(2) 0.045(2) -0.0066(16) 0.0143(17) -0.0102(16)
O2 0.029(2) 0.036(2) 0.069(3) -0.0074(19) 0.0115(19) 0.0068(16)
O3 0.033(2) 0.029(2) 0.035(2) 0.0024(15) 0.0022(15) -0.0012(15)
O4 0.028(2) 0.033(2) 0.035(2) -0.0010(15) -0.0005(15) 0.0012(15)
O5 0.029(2) 0.080(3) 0.034(2) 0.0052(19) 0.0110(17) -0.0007(19)
O6 0.063(3) 0.046(3) 0.075(3) 0.021(2) -0.009(2) 0.002(2)
O1W 0.030(2) 0.068(3) 0.033(2) 0.0128(19) 0.0076(17) 0.013(2)
N1 0.033(2) 0.032(3) 0.033(2) -0.0036(19) 0.0049(19) -0.006(2)
N2 0.025(2) 0.030(2) 0.028(2) -0.0011(18) 0.0037(18) -0.0016(17)
N3 0.032(3) 0.057(3) 0.038(3) -0.006(2) -0.001(2) 0.004(2)
N4 0.027(2) 0.048(3) 0.037(3) -0.003(2) -0.001(2) 0.007(2)
C1 0.042(3) 0.035(3) 0.045(3) 0.001(3) 0.001(3) -0.003(3)
C2 0.043(4) 0.035(3) 0.051(4) -0.007(3) 0.004(3) -0.013(3)
C3 0.032(3) 0.053(4) 0.037(3) -0.010(3) 0.003(2) -0.015(3)
C4 0.025(3) 0.043(4) 0.029(3) -0.005(2) 0.006(2) -0.002(2)
C5 0.025(3) 0.048(4) 0.027(3) -0.003(2) 0.001(2) -0.002(2)
C6 0.033(3) 0.076(5) 0.035(3) -0.004(3) -0.012(3) 0.008(3)
C7 0.027(3) 0.045(3) 0.024(3) -0.004(2) 0.002(2) 0.005(2)
C8 0.028(3) 0.044(3) 0.024(3) -0.006(2) 0.003(2) 0.003(2)
C9 0.034(3) 0.036(3) 0.043(3) -0.002(2) -0.001(2) 0.007(2)
C10 0.035(3) 0.036(3) 0.044(3) -0.006(2) -0.003(3) -0.002(2)
C11 0.022(3) 0.034(3) 0.034(3) 0.002(2) -0.003(2) -0.003(2)
C12 0.028(3) 0.032(3) 0.024(3) -0.001(2) 0.007(2) -0.001(2)
C13 0.024(3) 0.040(3) 0.025(3) -0.001(2) 0.004(2) -0.001(2)
C14 0.038(3) 0.019(3) 0.020(2) 0.0031(19) 0.004(2) 0.005(2)
C15 0.021(3) 0.021(3) 0.031(3) 0.000(2) 0.004(2) -0.0034(19)
C16 0.027(3) 0.030(3) 0.033(3) 0.003(2) 0.006(2) -0.003(2)
C17 0.033(3) 0.032(3) 0.042(3) 0.010(2) 0.007(2) -0.001(2)
C18 0.042(3) 0.024(3) 0.049(3) -0.001(2) 0.010(3) 0.008(2)
C19 0.041(3) 0.030(3) 0.039(3) -0.010(2) 0.005(2) -0.002(2)
C20 0.025(3) 0.024(3) 0.035(3) 0.000(2) 0.001(2) -0.003(2)
C21 0.025(3) 0.031(3) 0.030(3) -0.005(2) 0.003(2) 0.001(2)
C22 0.044(3) 0.037(3) 0.039(3) -0.004(2) 0.001(3) -0.005(3)
C23 0.031(3) 0.060(4) 0.040(3) -0.013(3) -0.005(3) -0.007(3)
C24 0.034(3) 0.064(4) 0.025(3) 0.000(3) -0.008(2) 0.005(3)
C25 0.042(3) 0.036(3) 0.025(3) 0.003(2) 0.004(2) 0.002(2)
C26 0.025(3) 0.035(3) 0.022(2) -0.002(2) 0.002(2) 0.000(2)
C27 0.034(3) 0.026(3) 0.022(2) 0.001(2) 0.009(2) 0.000(2)
C28 0.019(3) 0.048(4) 0.037(3) 0.004(3) -0.007(2) -0.007(2)
C29 0.024(3) 0.033(3) 0.026(3) -0.002(2) 0.005(2) 0.003(2)
C30 0.026(3) 0.035(3) 0.029(3) -0.001(2) 0.004(2) 0.002(2)
C31 0.033(3) 0.074(4) 0.029(3) 0.008(3) 0.010(2) 0.003(3)
C32 0.046(4) 0.115(6) 0.024(3) 0.015(3) 0.005(3) 0.011(4)
C33 0.034(3) 0.100(6) 0.028(3) -0.004(3) 0.001(3) 0.009(3)
C34 0.027(3) 0.065(4) 0.035(3) -0.010(3) 0.006(2) 0.001(3)

loop_
_atom_type_symbol
_atom_type_description
_atom_type_scat_dispersion_real
_atom_type_scat_dispersion_imag
_atom_type_scat_source
C C 0.0033 0.0016 'International Tables Vol C Tables 4.2.6.8 and 6.1.1.4'
H H 0.0000 0.0000 'International Tables Vol C Tables 4.2.6.8 and 6.1.1.4'
N N 0.0061 0.0033 'International Tables Vol C Tables 4.2.6.8 and 6.1.1.4'
O O 0.0106 0.0060 'International Tables Vol C Tables 4.2.6.8 and 6.1.1.4'
Eu Eu -0.1578 3.6682 'International Tables Vol C Tables 4.2.6.8 and 6.1.1.4'

loop_
_geom_angle_atom_site_label_1
_geom_angle_atom_site_label_2
_geom_angle_atom_site_label_3
_geom_angle
_geom_angle_site_symmetry_1
_geom_angle_site_symmetry_3
O5 Eu1 O1W 146.27(14) . .
O5 Eu1 O4 83.23(13) . 7_567
O1W Eu1 O4 124.37(13) . 7_567
O5 Eu1 O2 79.08(14) . .
O1W Eu1 O2 83.85(14) . .
O4 Eu1 O2 146.36(12) 7_567 .
O5 Eu1 O3 75.43(12) . 7_567
O1W Eu1 O3 135.44(12) . 7_567
O4 Eu1 O3 52.28(11) 7_567 7_567
O2 Eu1 O3 95.36(12) . 7_567
O5 Eu1 O1 143.78(12) . 7_567
O1W Eu1 O1 69.50(12) . 7_567
O4 Eu1 O1 71.04(11) 7_567 7_567
O2 Eu1 O1 108.79(11) . 7_567
O3 Eu1 O1 68.73(11) 7_567 7_567
O5 Eu1 N2 98.70(13) . .
O1W Eu1 N2 74.69(12) . .
O4 Eu1 N2 73.78(11) 7_567 .
O2 Eu1 N2 136.98(12) . .
O3 Eu1 N2 126.03(11) 7_567 .
O1 Eu1 N2 98.05(11) 7_567 .
O5 Eu1 N1 75.16(13) . .
O1W Eu1 N1 72.52(13) . .
O4 Eu1 N1 126.69(12) 7_567 .
O2 Eu1 N1 75.68(13) . .
O3 Eu1 N1 150.38(12) 7_567 .
O1 Eu1 N1 140.87(12) 7_567 .
N2 Eu1 N1 62.54(13) . .
O5 Eu1 O1 111.47(12) . .
O1W Eu1 O1 77.27(11) . .
O4 Eu1 O1 113.70(10) 7_567 .
O2 Eu1 O1 49.71(11) . .
O3 Eu1 O1 69.12(10) 7_567 .
O1 Eu1 O1 60.24(13) 7_567 .
N2 Eu1 O1 149.39(11) . .
N1 Eu1 O1 119.51(12) . .
O5 Eu1 C27 83.83(13) . 7_567
O1W Eu1 C27 129.70(14) . 7_567
O4 Eu1 C27 26.45(12) 7_567 7_567
O2 Eu1 C27 122.31(14) . 7_567
O3 Eu1 C27 26.98(12) 7_567 7_567
O1 Eu1 C27 61.77(12) 7_567 7_567
N2 Eu1 C27 99.78(14) . 7_567
N1 Eu1 C27 149.32(13) . 7_567
O1 Eu1 C27 88.77(12) . 7_567
O5 Eu1 C14 95.18(14) . .
O1W Eu1 C14 79.70(13) . .
O4 Eu1 C14 133.27(12) 7_567 .
O2 Eu1 C14 24.25(11) . .
O3 Eu1 C14 81.98(12) 7_567 .
O1 Eu1 C14 85.08(13) 7_567 .
N2 Eu1 C14 151.11(12) . .
N1 Eu1 C14 97.23(13) . .
O1 Eu1 C14 25.45(11) . .
C27 Eu1 C14 106.83(14) 7_567 .
O5 Eu1 C28 18.37(14) . .
O1W Eu1 C28 146.28(13) . .
O4 Eu1 C28 70.24(12) 7_567 .
O2 Eu1 C28 96.85(13) . .
O3 Eu1 C28 78.20(12) 7_567 .
O1 Eu1 C28 139.40(12) 7_567 .
N2 Eu1 C28 82.54(13) . .
N1 Eu1 C28 75.02(13) . .
O1 Eu1 C28 128.06(12) . .
C27 Eu1 C28 78.03(13) 7_567 .
C14 Eu1 C28 113.52(13) . .
C14 O1 Eu1 148.5(3) . 7_567
C14 O1 Eu1 88.9(3) . .
Eu1 O1 Eu1 119.76(13) 7_567 .
C14 O2 Eu1 100.5(3) . .
C27 O3 Eu1 87.5(3) . 7_567
C27 O4 Eu1 92.8(3) . 7_567
C28 O5 Eu1 126.0(4) . .
Eu1 O1W H1WA 135(4) . .
Eu1 O1W H1WB 117(5) . .
H1WA O1W H1WB 108(6) . .
C1 N1 C13 118.1(5) . .
C1 N1 Eu1 121.2(4) . .
C13 N1 Eu1 120.7(3) . .
C11 N2 C12 117.6(4) . .
C11 N2 Eu1 120.6(3) . .
C12 N2 Eu1 121.8(3) . .
C6 N3 C5 102.8(5) . .
C6 N4 C7 104.5(5) . .
C6 N4 H4 127.8 . .
C7 N4 H4 127.8 . .
N1 C1 C2 123.0(5) . .
N1 C1 H1A 118.5 . .
C2 C1 H1A 118.5 . .
C3 C2 C1 119.9(5) . .
C3 C2 H2A 120.0 . .
C1 C2 H2A 120.0 . .
C2 C3 C4 119.0(5) . .
C2 C3 H3A 120.5 . .
C4 C3 H3A 120.5 . .
C3 C4 C13 118.1(5) . .
C3 C4 C5 124.2(5) . .
C13 C4 C5 117.7(5) . .
C7 C5 N3 110.3(5) . .
C7 C5 C4 121.0(5) . .
N3 C5 C4 128.7(5) . .
N3 C6 N4 115.4(5) . .
N3 C6 H6A 122.3 . .
N4 C6 H6A 122.3 . .
C5 C7 N4 107.0(4) . .
C5 C7 C8 124.0(5) . .
N4 C7 C8 129.0(5) . .
C9 C8 C12 119.4(5) . .
C9 C8 C7 125.1(5) . .
C12 C8 C7 115.5(5) . .
C10 C9 C8 118.7(5) . .
C10 C9 H9A 120.7 . .
C8 C9 H9A 120.7 . .
C9 C10 C11 119.3(5) . .
C9 C10 H10A 120.4 . .
C11 C10 H10A 120.4 . .
N2 C11 C10 123.5(5) . .
N2 C11 H11A 118.2 . .
C10 C11 H11A 118.2 . .
N2 C12 C8 121.5(4) . .
N2 C12 C13 116.8(4) . .
C8 C12 C13 121.7(4) . .
N1 C13 C4 121.9(5) . .
N1 C13 C12 117.9(4) . .
C4 C13 C12 120.1(5) . .
O2 C14 O1 120.9(4) . .
O2 C14 C15 120.6(4) . .
O1 C14 C15 118.4(4) . .
O2 C14 Eu1 55.3(2) . .
O1 C14 Eu1 65.6(2) . .
C15 C14 Eu1 175.5(3) . .
C16 C15 C20 120.0(4) . .
C16 C15 C14 116.7(4) . .
C20 C15 C14 123.3(4) . .
C17 C16 C15 121.3(5) . .
C17 C16 H16A 119.3 . .
C15 C16 H16A 119.3 . .
C18 C17 C16 119.3(5) . .
C18 C17 H17A 120.4 . .
C16 C17 H17A 120.4 . .
C17 C18 C19 120.2(5) . .
C17 C18 H18A 119.9 . .
C19 C18 H18A 119.9 . .
C18 C19 C20 120.9(5) . .
C18 C19 H19A 119.5 . .
C20 C19 H19A 119.5 . .
C15 C20 C19 118.2(4) . .
C15 C20 C21 122.8(4) . .
C19 C20 C21 118.9(4) . .
C22 C21 C26 117.3(4) . .
C22 C21 C20 118.5(4) . .
C26 C21 C20 124.1(4) . .
C23 C22 C21 122.4(5) . .
C23 C22 H22A 118.8 . .
C21 C22 H22A 118.8 . .
C22 C23 C24 119.3(5) . .
C22 C23 H23A 120.4 . .
C24 C23 H23A 120.4 . .
C25 C24 C23 120.2(5) . .
C25 C24 H24A 119.9 . .
C23 C24 H24A 119.9 . .
C24 C25 C26 121.2(5) . .
C24 C25 H25A 119.4 . .
C26 C25 H25A 119.4 . .
C25 C26 C21 119.5(4) . .
C25 C26 C27 117.5(4) . .
C21 C26 C27 122.9(4) . .
O4 C27 O3 121.8(4) . .
O4 C27 C26 119.8(4) . .
O3 C27 C26 118.4(4) . .
O4 C27 Eu1 60.7(2) . 7_567
O3 C27 Eu1 65.5(2) . 7_567
C26 C27 Eu1 157.2(3) . 7_567
O6 C28 O5 124.5(5) . .
O6 C28 C29 118.6(5) . .
O5 C28 C29 116.9(5) . .
O6 C28 Eu1 91.7(3) . .
O5 C28 Eu1 35.7(3) . .
C29 C28 Eu1 145.8(3) . .
C30 C29 C34 119.6(5) . .
C30 C29 C28 124.5(4) . .
C34 C29 C28 116.0(4) . .
C31 C30 C29 118.9(4) . .
C31 C30 C30 119.6(5) . 2_557
C29 C30 C30 121.3(5) . 2_557
C30 C31 C32 121.4(5) . .
C30 C31 H31A 119.3 . .
C32 C31 H31A 119.3 . .
C31 C32 C33 120.0(5) . .
C31 C32 H32A 120.0 . .
C33 C32 H32A 120.0 . .
C34 C33 C32 119.3(5) . .
C34 C33 H33A 120.3 . .
C32 C33 H33A 120.3 . .
C33 C34 C29 120.8(5) . .
C33 C34 H34A 119.6 . .
C29 C34 H34A 119.6 . .

loop_
_geom_bond_atom_site_label_1
_geom_bond_atom_site_label_2
_geom_bond_distance
_geom_bond_site_symmetry_2
Eu1 O5 2.317(4) .
Eu1 O1W 2.401(4) .
Eu1 O4 2.443(3) 7_567
Eu1 O2 2.466(4) .
Eu1 O3 2.547(3) 7_567
Eu1 O1 2.560(3) 7_567
Eu1 N2 2.596(4) .
Eu1 N1 2.622(4) .
Eu1 O1 2.688(3) .
Eu1 C27 2.797(5) 7_567
Eu1 C14 2.950(5) .
Eu1 C28 3.217(6) .
O1 C14 1.268(6) .
O1 Eu1 2.560(3) 7_567
O2 C14 1.232(5) .
O3 C27 1.270(5) .
O3 Eu1 2.547(3) 7_567
O4 C27 1.247(5) .
O4 Eu1 2.443(3) 7_567
O5 C28 1.253(6) .
O6 C28 1.241(6) .
O1W H1WA 0.84(2) .
O1W H1WB 0.83(2) .
N1 C1 1.335(6) .
N1 C13 1.353(6) .
N2 C11 1.332(6) .
N2 C12 1.364(6) .
N3 C6 1.313(7) .
N3 C5 1.401(6) .
N4 C6 1.350(7) .
N4 C7 1.386(6) .
N4 H4 0.8600 .
C1 C2 1.388(7) .
C1 H1A 0.9300 .
C2 C3 1.357(8) .
C2 H2A 0.9300 .
C3 C4 1.404(8) .
C3 H3A 0.9300 .
C4 C13 1.415(7) .
C4 C5 1.433(7) .
C5 C7 1.359(7) .
C6 H6A 0.9300 .
C7 C8 1.444(7) .
C8 C9 1.388(7) .
C8 C12 1.403(7) .
C9 C10 1.367(7) .
C9 H9A 0.9300 .
C10 C11 1.393(7) .
C10 H10A 0.9300 .
C11 H11A 0.9300 .
C12 C13 1.459(7) .
C14 C15 1.504(6) .
C15 C16 1.383(7) .
C15 C20 1.392(6) .
C16 C17 1.378(7) .
C16 H16A 0.9300 .
C17 C18 1.375(7) .
C17 H17A 0.9300 .
C18 C19 1.386(7) .
C18 H18A 0.9300 .
C19 C20 1.398(7) .
C19 H19A 0.9300 .
C20 C21 1.496(7) .
C21 C22 1.400(7) .
C21 C26 1.404(7) .
C22 C23 1.371(7) .
C22 H22A 0.9300 .
C23 C24 1.379(8) .
C23 H23A 0.9300 .
C24 C25 1.365(7) .
C24 H24A 0.9300 .
C25 C26 1.397(6) .
C25 H25A 0.9300 .
C26 C27 1.499(6) .
C27 Eu1 2.797(5) 7_567
C28 C29 1.502(7) .
C29 C30 1.397(6) .
C29 C34 1.397(7) .
C30 C31 1.381(7) .
C30 C30 1.503(9) 2_557
C31 C32 1.383(7) .
C31 H31A 0.9300 .
C32 C33 1.385(8) .
C32 H32A 0.9300 .
C33 C34 1.383(8) .
C33 H33A 0.9300 .
C34 H34A 0.9300 .

loop_
_geom_torsion_atom_site_label_1
_geom_torsion_atom_site_label_2
_geom_torsion_atom_site_label_3
_geom_torsion_atom_site_label_4
_geom_torsion
_geom_torsion_site_symmetry_1
_geom_torsion_site_symmetry_4
O5 Eu1 O1 C14 53.1(3) . .
O1W Eu1 O1 C14 -92.7(3) . .
O4 Eu1 O1 C14 145.0(3) 7_567 .
O2 Eu1 O1 C14 0.0(2) . .
O3 Eu1 O1 C14 117.0(3) 7_567 .
O1 Eu1 O1 C14 -166.2(3) 7_567 .
N2 Eu1 O1 C14 -116.7(3) . .
N1 Eu1 O1 C14 -31.5(3) . .
C27 Eu1 O1 C14 136.0(3) 7_567 .
C28 Eu1 O1 C14 62.2(3) . .
O5 Eu1 O1 Eu1 -140.69(15) . 7_567
O1W Eu1 O1 Eu1 73.48(16) . 7_567
O4 Eu1 O1 Eu1 -48.73(17) 7_567 7_567
O2 Eu1 O1 Eu1 166.2(2) . 7_567
O3 Eu1 O1 Eu1 -76.76(14) 7_567 7_567
O1 Eu1 O1 Eu1 0.0 7_567 7_567
N2 Eu1 O1 Eu1 49.5(3) . 7_567
N1 Eu1 O1 Eu1 134.69(15) . 7_567
C27 Eu1 O1 Eu1 -57.81(16) 7_567 7_567
C14 Eu1 O1 Eu1 166.2(3) . 7_567
C28 Eu1 O1 Eu1 -131.54(15) . 7_567
O5 Eu1 O2 C14 -130.7(3) . .
O1W Eu1 O2 C14 78.5(3) . .
O4 Eu1 O2 C14 -71.1(4) 7_567 .
O3 Eu1 O2 C14 -56.7(3) 7_567 .
O1 Eu1 O2 C14 12.7(3) 7_567 .
N2 Eu1 O2 C14 138.2(3) . .
N1 Eu1 O2 C14 152.0(3) . .
O1 Eu1 O2 C14 0.0(3) . .
C27 Eu1 O2 C14 -55.3(3) 7_567 .
C28 Eu1 O2 C14 -135.4(3) . .
O1W Eu1 O5 C28 -104.1(4) . .
O4 Eu1 O5 C28 43.7(4) 7_567 .
O2 Eu1 O5 C28 -165.0(4) . .
O3 Eu1 O5 C28 96.5(4) 7_567 .
O1 Eu1 O5 C28 88.0(4) 7_567 .
N2 Eu1 O5 C28 -28.6(4) . .
N1 Eu1 O5 C28 -87.1(4) . .
O1 Eu1 O5 C28 156.6(4) . .
C27 Eu1 O5 C28 70.4(4) 7_567 .
C14 Eu1 O5 C28 176.8(4) . .
O5 Eu1 N1 C1 -70.2(4) . .
O1W Eu1 N1 C1 100.0(4) . .
O4 Eu1 N1 C1 -139.8(4) 7_567 .
O2 Eu1 N1 C1 12.0(4) . .
O3 Eu1 N1 C1 -63.3(5) 7_567 .
O1 Eu1 N1 C1 114.3(4) 7_567 .
N2 Eu1 N1 C1 -178.5(4) . .
O1 Eu1 N1 C1 36.3(4) . .
C27 Eu1 N1 C1 -118.6(4) 7_567 .
C14 Eu1 N1 C1 23.2(4) . .
C28 Eu1 N1 C1 -89.3(4) . .
O5 Eu1 N1 C13 111.2(4) . .
O1W Eu1 N1 C13 -78.6(4) . .
O4 Eu1 N1 C13 41.6(4) 7_567 .
O2 Eu1 N1 C13 -166.6(4) . .
O3 Eu1 N1 C13 118.1(4) 7_567 .
O1 Eu1 N1 C13 -64.3(4) 7_567 .
N2 Eu1 N1 C13 2.9(3) . .
O1 Eu1 N1 C13 -142.3(3) . .
C27 Eu1 N1 C13 62.8(5) 7_567 .
C14 Eu1 N1 C13 -155.4(3) . .
C28 Eu1 N1 C13 92.1(4) . .
O5 Eu1 N2 C11 110.9(4) . .
O1W Eu1 N2 C11 -103.0(4) . .
O4 Eu1 N2 C11 30.6(3) 7_567 .
O2 Eu1 N2 C11 -165.8(3) . .
O3 Eu1 N2 C11 32.6(4) 7_567 .
O1 Eu1 N2 C11 -36.9(4) 7_567 .
N1 Eu1 N2 C11 179.1(4) . .
O1 Eu1 N2 C11 -78.7(4) . .
C27 Eu1 N2 C11 25.7(4) 7_567 .
C14 Eu1 N2 C11 -131.3(4) . .
C28 Eu1 N2 C11 102.1(4) . .
O5 Eu1 N2 C12 -72.1(3) . .
O1W Eu1 N2 C12 74.1(3) . .
O4 Eu1 N2 C12 -152.3(4) 7_567 .
O2 Eu1 N2 C12 11.2(4) . .
O3 Eu1 N2 C12 -150.3(3) 7_567 .
O1 Eu1 N2 C12 140.2(3) 7_567 .
N1 Eu1 N2 C12 -3.9(3) . .
O1 Eu1 N2 C12 98.4(4) . .
C27 Eu1 N2 C12 -157.2(3) 7_567 .
C14 Eu1 N2 C12 45.8(5) . .
C28 Eu1 N2 C12 -80.8(3) . .
C13 N1 C1 C2 1.3(8) . .
Eu1 N1 C1 C2 -177.4(4) . .
N1 C1 C2 C3 0.0(9) . .
C1 C2 C3 C4 -1.4(8) . .
C2 C3 C4 C13 1.6(7) . .
C2 C3 C4 C5 -179.3(5) . .
C6 N3 C5 C7 -1.2(6) . .
C6 N3 C5 C4 177.5(5) . .
C3 C4 C5 C7 -179.4(5) . .
C13 C4 C5 C7 -0.2(7) . .
C3 C4 C5 N3 2.1(8) . .
C13 C4 C5 N3 -178.7(5) . .
C5 N3 C6 N4 0.9(6) . .
C7 N4 C6 N3 -0.4(6) . .
N3 C5 C7 N4 1.0(6) . .
C4 C5 C7 N4 -177.8(4) . .
N3 C5 C7 C8 179.8(4) . .
C4 C5 C7 C8 1.1(8) . .
C6 N4 C7 C5 -0.4(6) . .
C6 N4 C7 C8 -179.2(5) . .
C5 C7 C8 C9 179.7(5) . .
N4 C7 C8 C9 -1.7(8) . .
C5 C7 C8 C12 -1.5(7) . .
N4 C7 C8 C12 177.1(5) . .
C12 C8 C9 C10 -1.2(8) . .
C7 C8 C9 C10 177.5(5) . .
C8 C9 C10 C11 -0.1(8) . .
C12 N2 C11 C10 -2.4(7) . .
Eu1 N2 C11 C10 174.8(4) . .
C9 C10 C11 N2 2.0(8) . .
C11 N2 C12 C8 0.9(7) . .
Eu1 N2 C12 C8 -176.2(3) . .
C11 N2 C12 C13 -178.2(4) . .
Eu1 N2 C12 C13 4.6(5) . .
C9 C8 C12 N2 0.8(7) . .
C7 C8 C12 N2 -178.0(4) . .
C9 C8 C12 C13 180.0(4) . .
C7 C8 C12 C13 1.1(7) . .
C1 N1 C13 C4 -1.0(7) . .
Eu1 N1 C13 C4 177.6(3) . .
C1 N1 C13 C12 179.5(4) . .
Eu1 N1 C13 C12 -1.9(6) . .
C3 C4 C13 N1 -0.3(7) . .
C5 C4 C13 N1 -179.6(4) . .
C3 C4 C13 C12 179.1(4) . .
C5 C4 C13 C12 -0.1(7) . .
N2 C12 C13 N1 -1.7(6) . .
C8 C12 C13 N1 179.1(4) . .
N2 C12 C13 C4 178.8(4) . .
C8 C12 C13 C4 -0.4(7) . .
Eu1 O2 C14 O1 0.0(5) . .
Eu1 O2 C14 C15 177.9(3) . .
Eu1 O1 C14 O2 -156.7(4) 7_567 .
Eu1 O1 C14 O2 0.0(4) . .
Eu1 O1 C14 C15 25.4(8) 7_567 .
Eu1 O1 C14 C15 -177.9(4) . .
Eu1 O1 C14 Eu1 -156.7(6) 7_567 .
O5 Eu1 C14 O2 48.4(3) . .
O1W Eu1 C14 O2 -98.0(3) . .
O4 Eu1 C14 O2 133.9(3) 7_567 .
O3 Eu1 C14 O2 122.8(3) 7_567 .
O1 Eu1 C14 O2 -168.0(3) 7_567 .
N2 Eu1 C14 O2 -70.2(4) . .
N1 Eu1 C14 O2 -27.3(3) . .
O1 Eu1 C14 O2 -180.0(5) . .
C27 Eu1 C14 O2 133.5(3) 7_567 .
C28 Eu1 C14 O2 49.5(3) . .
O5 Eu1 C14 O1 -131.7(3) . .
O1W Eu1 C14 O1 82.0(3) . .
O4 Eu1 C14 O1 -46.1(3) 7_567 .
O2 Eu1 C14 O1 180.0(5) . .
O3 Eu1 C14 O1 -57.2(3) 7_567 .
O1 Eu1 C14 O1 12.0(3) 7_567 .
N2 Eu1 C14 O1 109.7(3) . .
N1 Eu1 C14 O1 152.7(3) . .
C27 Eu1 C14 O1 -46.6(3) 7_567 .
C28 Eu1 C14 O1 -130.6(3) . .
O5 Eu1 C14 C15 24(4) . .
O1W Eu1 C14 C15 -122(4) . .
O4 Eu1 C14 C15 110(4) 7_567 .
O2 Eu1 C14 C15 -24(4) . .
O3 Eu1 C14 C15 99(4) 7_567 .
O1 Eu1 C14 C15 168(4) 7_567 .
N2 Eu1 C14 C15 -95(4) . .
N1 Eu1 C14 C15 -52(4) . .
O1 Eu1 C14 C15 156(4) . .
C27 Eu1 C14 C15 109(4) 7_567 .
C28 Eu1 C14 C15 25(4) . .
O2 C14 C15 C16 -94.5(6) . .
O1 C14 C15 C16 83.4(5) . .
Eu1 C14 C15 C16 -71(4) . .
O2 C14 C15 C20 86.2(6) . .
O1 C14 C15 C20 -95.8(6) . .
Eu1 C14 C15 C20 109(4) . .
C20 C15 C16 C17 -0.5(7) . .
C14 C15 C16 C17 -179.8(4) . .
C15 C16 C17 C18 1.0(7) . .
C16 C17 C18 C19 -1.2(8) . .
C17 C18 C19 C20 0.9(8) . .
C16 C15 C20 C19 0.2(7) . .
C14 C15 C20 C19 179.5(4) . .
C16 C15 C20 C21 176.1(4) . .
C14 C15 C20 C21 -4.6(7) . .
C18 C19 C20 C15 -0.4(7) . .
C18 C19 C20 C21 -176.5(5) . .
C15 C20 C21 C22 -120.5(5) . .
C19 C20 C21 C22 55.5(6) . .
C15 C20 C21 C26 56.2(7) . .
C19 C20 C21 C26 -127.9(5) . .
C26 C21 C22 C23 -1.6(8) . .
C20 C21 C22 C23 175.3(5) . .
C21 C22 C23 C24 -1.8(9) . .
C22 C23 C24 C25 2.7(8) . .
C23 C24 C25 C26 -0.1(8) . .
C24 C25 C26 C21 -3.4(7) . .
C24 C25 C26 C27 174.7(5) . .
C22 C21 C26 C25 4.1(7) . .
C20 C21 C26 C25 -172.6(4) . .
C22 C21 C26 C27 -173.9(5) . .
C20 C21 C26 C27 9.4(7) . .
Eu1 O4 C27 O3 24.7(4) 7_567 .
Eu1 O4 C27 C26 -153.7(4) 7_567 .
Eu1 O3 C27 O4 -23.7(4) 7_567 .
Eu1 O3 C27 C26 154.8(4) 7_567 .
C25 C26 C27 O4 -147.1(5) . .
C21 C26 C27 O4 30.9(7) . .
C25 C26 C27 O3 34.4(6) . .
C21 C26 C27 O3 -147.7(4) . .
C25 C26 C27 Eu1 128.2(8) . 7_567
C21 C26 C27 Eu1 -53.9(11) . 7_567
Eu1 O5 C28 O6 26.1(7) . .
Eu1 O5 C28 C29 -152.1(3) . .
O5 Eu1 C28 O6 -158.7(6) . .
O1W Eu1 C28 O6 -54.7(4) . .
O4 Eu1 C28 O6 68.1(3) 7_567 .
O2 Eu1 C28 O6 -143.9(3) . .
O3 Eu1 C28 O6 122.0(3) 7_567 .
O1 Eu1 C28 O6 86.4(4) 7_567 .
N2 Eu1 C28 O6 -7.3(3) . .
N1 Eu1 C28 O6 -70.7(3) . .
O1 Eu1 C28 O6 173.3(3) . .
C27 Eu1 C28 O6 94.5(3) 7_567 .
C14 Eu1 C28 O6 -162.2(3) . .
O1W Eu1 C28 O5 104.0(4) . .
O4 Eu1 C28 O5 -133.2(4) 7_567 .
O2 Eu1 C28 O5 14.8(4) . .
O3 Eu1 C28 O5 -79.3(4) 7_567 .
O1 Eu1 C28 O5 -114.9(4) 7_567 .
N2 Eu1 C28 O5 151.5(4) . .
N1 Eu1 C28 O5 88.0(4) . .
O1 Eu1 C28 O5 -28.0(4) . .
C27 Eu1 C28 O5 -106.8(4) 7_567 .
C14 Eu1 C28 O5 -3.5(4) . .
O5 Eu1 C28 C29 47.9(6) . .
O1W Eu1 C28 C29 151.9(5) . .
O4 Eu1 C28 C29 -85.3(6) 7_567 .
O2 Eu1 C28 C29 62.7(6) . .
O3 Eu1 C28 C29 -31.4(6) 7_567 .
O1 Eu1 C28 C29 -67.0(7) 7_567 .
N2 Eu1 C28 C29 -160.6(6) . .
N1 Eu1 C28 C29 135.9(6) . .
O1 Eu1 C28 C29 19.9(7) . .
C27 Eu1 C28 C29 -58.9(6) 7_567 .
C14 Eu1 C28 C29 44.4(6) . .
O6 C28 C29 C30 66.0(7) . .
O5 C28 C29 C30 -115.6(6) . .
Eu1 C28 C29 C30 -144.6(5) . .
O6 C28 C29 C34 -113.4(6) . .
O5 C28 C29 C34 65.0(6) . .
Eu1 C28 C29 C34 36.0(8) . .
C34 C29 C30 C31 -1.6(7) . .
C28 C29 C30 C31 179.1(5) . .
C34 C29 C30 C30 -177.7(4) . 2_557
C28 C29 C30 C30 3.0(6) . 2_557
C29 C30 C31 C32 1.4(9) . .
C30 C30 C31 C32 177.5(5) 2_557 .
C30 C31 C32 C33 -0.6(10) . .
C31 C32 C33 C34 0.0(10) . .
C32 C33 C34 C29 -0.3(9) . .
C30 C29 C34 C33 1.1(8) . .
C28 C29 C34 C33 -179.5(5) . .
